data_4070376
loop_
_publ_author_name
'Lane, David R.'
'Beavers, Christine M.'
'Olmstead, Marilyn M.'
'Schore, Neil E.'

_publ_section_title
;
 Steric and Electronic Effects of Carbene Substitution in Grubbs
 First-Generation Catalysts
;
_journal_issue 23
_journal_name_full Organometallics
_journal_page_first 6789
_journal_paper_doi 10.1021/om900762n
_journal_volume 28
_journal_year 2009
_chemical_formula_moiety '  C44 H74 Cl2 P2 Ru, C6 H6 '
_chemical_formula_sum 'C50 H80 Cl2 P2 Ru'
_chemical_formula_weight 915.05
_chemical_name_systematic
; 
bis(tricyclohexylphosphino)dichloro[(4-methylphenyl)methylidene]ruthenium(II) 
benzene solvate   
;
_space_group_IT_number 2
_symmetry_cell_setting triclinic
_symmetry_space_group_name_Hall '-P 1'
_symmetry_space_group_name_H-M 'P -1'
_atom_sites_solution_hydrogens geom
_atom_sites_solution_primary heavy
_atom_sites_solution_secondary difmap
_audit_creation_method SHELXL-97
_cell_angle_alpha 74.289(2)
_cell_angle_beta 80.083(2)
_cell_angle_gamma 68.871(2)
_cell_formula_units_Z 2
_cell_length_a 9.8594(18)
_cell_length_b 12.668(2)
_cell_length_c 20.874(4)
_cell_measurement_reflns_used 6215
_cell_measurement_temperature 90(2)
_cell_measurement_theta_max 25.49
_cell_measurement_theta_min 2.77
_cell_volume 2332.9(7)
_computing_cell_refinement 'SAINT 7.16 (Bruker, 2005)'
_computing_data_collection 'Apex2 (Bruker, 2005)'
_computing_data_reduction SAINT
_computing_molecular_graphics 'SHELXTL 5.1, XP (Sheldrick, 1994)'
_computing_publication_material SHELXL-97
_computing_structure_refinement 'SHELXL-97 (Sheldrick, 1997)'
_computing_structure_solution 'SHELXS-97 (Sheldrick, 1990)'
_diffrn_ambient_temperature 90(2)
_diffrn_detector_area_resol_mean 8.3
_diffrn_measured_fraction_theta_full 0.999
_diffrn_measured_fraction_theta_max 0.999
_diffrn_measurement_device_type 'Bruker ApexII'
_diffrn_measurement_method \w
_diffrn_radiation_monochromator graphite
_diffrn_radiation_source 'fine-focus sealed tube'
_diffrn_radiation_type MoK\a
_diffrn_radiation_wavelength 0.71073
_diffrn_reflns_av_R_equivalents 0.0546
_diffrn_reflns_av_sigmaI/netI 0.0626
_diffrn_reflns_limit_h_max 11
_diffrn_reflns_limit_h_min -11
_diffrn_reflns_limit_k_max 15
_diffrn_reflns_limit_k_min -15
_diffrn_reflns_limit_l_max 25
_diffrn_reflns_limit_l_min -25
_diffrn_reflns_number 24443
_diffrn_reflns_theta_full 25.35
_diffrn_reflns_theta_max 25.35
_diffrn_reflns_theta_min 2.69
_exptl_absorpt_coefficient_mu 0.552
_exptl_absorpt_correction_T_max 0.9433
_exptl_absorpt_correction_T_min 0.7009
_exptl_absorpt_correction_type multi-scan
_exptl_absorpt_process_details 'SADABS 2007/4 (Bruker-AXS, 2007)'
_exptl_crystal_colour purple-red
_exptl_crystal_density_diffrn 1.303
_exptl_crystal_density_method 'not measured'
_exptl_crystal_description needle
_exptl_crystal_F_000 976
_exptl_crystal_size_max 0.69
_exptl_crystal_size_mid 0.11
_exptl_crystal_size_min 0.11
_refine_diff_density_max 0.848
_refine_diff_density_min -0.794
_refine_diff_density_rms 0.081
_refine_ls_extinction_method none
_refine_ls_goodness_of_fit_ref 1.015
_refine_ls_hydrogen_treatment constr
_refine_ls_matrix_type full
_refine_ls_number_parameters 497
_refine_ls_number_reflns 8540
_refine_ls_number_restraints 0
_refine_ls_restrained_S_all 1.015
_refine_ls_R_factor_all 0.0661
_refine_ls_R_factor_gt 0.0457
_refine_ls_shift/su_max 0.001
_refine_ls_shift/su_mean 0.000
_refine_ls_structure_factor_coef Fsqd
_refine_ls_weighting_details 'calc w=1/[\s^2^(Fo^2^)+(0.0574P)^2^] where P=(Fo^2^+2Fc^2^)/3'
_refine_ls_weighting_scheme calc
_refine_ls_wR_factor_gt 0.1013
_refine_ls_wR_factor_ref 0.1088
_reflns_number_gt 6635
_reflns_number_total 8540
_reflns_threshold_expression I>2\s(I)
_cod_data_source_file om900762n_si_001.cif
_cod_data_source_block cb102a
_cod_database_code 4070376

loop_
_symmetry_equiv_pos_as_xyz
'x, y, z'
'-x, -y, -z'

loop_
_atom_site_label
_atom_site_type_symbol
_atom_site_fract_x
_atom_site_fract_y
_atom_site_fract_z
_atom_site_U_iso_or_equiv
_atom_site_adp_type
_atom_site_occupancy
_atom_site_symmetry_multiplicity
_atom_site_calc_flag
_atom_site_refinement_flags
Ru1 Ru 0.25046(3) 0.22562(2) 0.267353(14) 0.02091(10) Uani 1 1 d .
Cl1 Cl 0.50921(9) 0.14424(7) 0.27295(4) 0.0275(2) Uani 1 1 d .
Cl2 Cl 0.00318(9) 0.29574(7) 0.23964(4) 0.02392(19) Uani 1 1 d .
P1 P 0.27499(10) 0.40887(8) 0.20486(5) 0.0228(2) Uani 1 1 d .
P2 P 0.24464(10) 0.02882(8) 0.29822(5) 0.0222(2) Uani 1 1 d .
C1 C 0.2337(4) 0.2474(3) 0.35164(18) 0.0264(8) Uani 1 1 d .
H1A H 0.3257 0.2161 0.3698 0.032 Uiso 1 1 calc R
C2 C 0.1169(4) 0.3002(3) 0.39935(17) 0.0242(8) Uani 1 1 d .
C3 C 0.1515(4) 0.2830(3) 0.46454(18) 0.0305(9) Uani 1 1 d .
H3A H 0.2488 0.2399 0.4755 0.037 Uiso 1 1 calc R
C4 C 0.0505(4) 0.3259(3) 0.51302(19) 0.0325(9) Uani 1 1 d .
H4A H 0.0794 0.3129 0.5564 0.039 Uiso 1 1 calc R
C5 C -0.0932(4) 0.3882(3) 0.49966(18) 0.0295(8) Uani 1 1 d .
C6 C -0.1296(4) 0.4071(3) 0.43497(19) 0.0333(9) Uani 1 1 d .
H6A H -0.2273 0.4502 0.4245 0.040 Uiso 1 1 calc R
C7 C -0.0280(4) 0.3653(3) 0.3856(2) 0.0328(9) Uani 1 1 d .
H7A H -0.0564 0.3808 0.3419 0.039 Uiso 1 1 calc R
C8 C -0.2032(5) 0.4347(3) 0.55292(19) 0.0385(10) Uani 1 1 d .
H8A H -0.3017 0.4534 0.5401 0.058 Uiso 1 1 calc R
H8B H -0.1911 0.5052 0.5584 0.058 Uiso 1 1 calc R
H8C H -0.1889 0.3762 0.5951 0.058 Uiso 1 1 calc R
C9 C 0.3056(4) 0.4097(3) 0.11467(17) 0.0259(8) Uani 1 1 d .
H9A H 0.3118 0.4876 0.0902 0.031 Uiso 1 1 calc R
C10 C 0.4491(4) 0.3188(4) 0.0972(2) 0.0423(10) Uani 1 1 d .
H10A H 0.5313 0.3321 0.1113 0.051 Uiso 1 1 calc R
H10B H 0.4480 0.2402 0.1215 0.051 Uiso 1 1 calc R
C11 C 0.4709(5) 0.3257(4) 0.0223(2) 0.0458(11) Uani 1 1 d .
H11A H 0.4810 0.4018 -0.0015 0.055 Uiso 1 1 calc R
H11B H 0.5625 0.2643 0.0123 0.055 Uiso 1 1 calc R
C12 C 0.3456(5) 0.3111(3) -0.0032(2) 0.0440(11) Uani 1 1 d .
H12A H 0.3399 0.2325 0.0175 0.053 Uiso 1 1 calc R
H12B H 0.3622 0.3192 -0.0522 0.053 Uiso 1 1 calc R
C13 C 0.2024(5) 0.4027(4) 0.01371(18) 0.0371(10) Uani 1 1 d .
H13A H 0.2053 0.4811 -0.0099 0.044 Uiso 1 1 calc R
H13B H 0.1203 0.3909 -0.0015 0.044 Uiso 1 1 calc R
C14 C 0.1783(4) 0.3945(3) 0.08892(18) 0.0324(9) Uani 1 1 d .
H14A H 0.1688 0.3179 0.1122 0.039 Uiso 1 1 calc R
H14B H 0.0862 0.4554 0.0990 0.039 Uiso 1 1 calc R
C15 C 0.1105(4) 0.5376(3) 0.20970(17) 0.0256(8) Uani 1 1 d .
H15A H 0.0262 0.5099 0.2122 0.031 Uiso 1 1 calc R
C16 C 0.0906(4) 0.5793(3) 0.27384(18) 0.0314(9) Uani 1 1 d .
H16A H 0.1059 0.5120 0.3126 0.038 Uiso 1 1 calc R
H16B H 0.1643 0.6165 0.2724 0.038 Uiso 1 1 calc R
C17 C -0.0622(4) 0.6662(3) 0.28219(19) 0.0343(9) Uani 1 1 d .
H17A H -0.0713 0.6949 0.3229 0.041 Uiso 1 1 calc R
H17B H -0.1351 0.6266 0.2880 0.041 Uiso 1 1 calc R
C18 C -0.0944(4) 0.7696(3) 0.22194(19) 0.0325(9) Uani 1 1 d .
H18A H -0.1976 0.8194 0.2269 0.039 Uiso 1 1 calc R
H18B H -0.0322 0.8167 0.2203 0.039 Uiso 1 1 calc R
C19 C -0.0661(4) 0.7292(3) 0.15766(19) 0.0341(9) Uani 1 1 d .
H19A H -0.0791 0.7973 0.1194 0.041 Uiso 1 1 calc R
H19B H -0.1383 0.6921 0.1566 0.041 Uiso 1 1 calc R
C20 C 0.0872(4) 0.6429(3) 0.15021(19) 0.0324(9) Uani 1 1 d .
H20A H 0.1601 0.6811 0.1481 0.039 Uiso 1 1 calc R
H20B H 0.1009 0.6170 0.1082 0.039 Uiso 1 1 calc R
C21 C 0.4380(4) 0.4328(3) 0.22278(18) 0.0259(8) Uani 1 1 d .
H21A H 0.5221 0.3648 0.2125 0.031 Uiso 1 1 calc R
C22 C 0.4733(4) 0.5402(3) 0.17809(19) 0.0322(9) Uani 1 1 d .
H22A H 0.4713 0.5420 0.1305 0.039 Uiso 1 1 calc R
H22B H 0.3989 0.6120 0.1883 0.039 Uiso 1 1 calc R
C23 C 0.6237(4) 0.5343(3) 0.1907(2) 0.0373(10) Uani 1 1 d .
H23A H 0.6981 0.4658 0.1768 0.045 Uiso 1 1 calc R
H23B H 0.6446 0.6046 0.1631 0.045 Uiso 1 1 calc R
C24 C 0.6351(4) 0.5260(3) 0.2632(2) 0.0352(9) Uani 1 1 d .
H24A H 0.5690 0.5986 0.2759 0.042 Uiso 1 1 calc R
H24B H 0.7361 0.5173 0.2696 0.042 Uiso 1 1 calc R
C25 C 0.5953(4) 0.4238(3) 0.3078(2) 0.0364(9) Uani 1 1 d .
H25A H 0.5960 0.4243 0.3551 0.044 Uiso 1 1 calc R
H25B H 0.6694 0.3508 0.2992 0.044 Uiso 1 1 calc R
C26 C 0.4457(4) 0.4272(3) 0.29603(19) 0.0328(9) Uani 1 1 d .
H26A H 0.3701 0.4960 0.3091 0.039 Uiso 1 1 calc R
H26B H 0.4259 0.3568 0.3242 0.039 Uiso 1 1 calc R
C27 C 0.2937(4) -0.0346(3) 0.22359(17) 0.0240(8) Uani 1 1 d .
H27A H 0.2833 -0.1134 0.2385 0.029 Uiso 1 1 calc R
C28 C 0.4528(4) -0.0524(4) 0.1949(2) 0.0362(9) Uani 1 1 d .
H28A H 0.4682 0.0238 0.1792 0.043 Uiso 1 1 calc R
H28B H 0.5191 -0.1002 0.2303 0.043 Uiso 1 1 calc R
C29 C 0.4889(4) -0.1121(3) 0.13728(19) 0.0344(9) Uani 1 1 d .
H29A H 0.4845 -0.1918 0.1542 0.041 Uiso 1 1 calc R
H29B H 0.5898 -0.1183 0.1180 0.041 Uiso 1 1 calc R
C30 C 0.3849(5) -0.0470(3) 0.0829(2) 0.0409(10) Uani 1 1 d .
H30A H 0.3983 0.0289 0.0617 0.049 Uiso 1 1 calc R
H30B H 0.4072 -0.0921 0.0481 0.049 Uiso 1 1 calc R
C31 C 0.2287(5) -0.0278(4) 0.1114(2) 0.0444(11) Uani 1 1 d .
H31A H 0.2127 -0.1038 0.1276 0.053 Uiso 1 1 calc R
H31B H 0.1628 0.0193 0.0757 0.053 Uiso 1 1 calc R
C32 C 0.1906(4) 0.0340(4) 0.16889(19) 0.0387(10) Uani 1 1 d .
H32A H 0.1980 0.1129 0.1521 0.046 Uiso 1 1 calc R
H32B H 0.0888 0.0421 0.1874 0.046 Uiso 1 1 calc R
C33 C 0.0583(4) 0.0239(3) 0.32648(17) 0.0244(8) Uani 1 1 d .
H33A H -0.0017 0.0782 0.2893 0.029 Uiso 1 1 calc R
C34 C 0.0248(4) -0.0890(3) 0.3371(2) 0.0307(9) Uani 1 1 d .
H34A H 0.0699 -0.1261 0.2990 0.037 Uiso 1 1 calc R
H34B H 0.0654 -0.1438 0.3784 0.037 Uiso 1 1 calc R
C35 C -0.1410(4) -0.0598(3) 0.3426(2) 0.0335(9) Uani 1 1 d .
H35A H -0.1794 -0.0093 0.2999 0.040 Uiso 1 1 calc R
H35B H -0.1640 -0.1324 0.3505 0.040 Uiso 1 1 calc R
C36 C -0.2165(4) 0.0014(3) 0.39893(18) 0.0296(8) Uani 1 1 d .
H36A H -0.3236 0.0251 0.3980 0.036 Uiso 1 1 calc R
H36B H -0.1895 -0.0530 0.4423 0.036 Uiso 1 1 calc R
C37 C -0.1741(4) 0.1077(3) 0.39250(19) 0.0304(9) Uani 1 1 d .
H37A H -0.2172 0.1412 0.4320 0.036 Uiso 1 1 calc R
H37B H -0.2141 0.1669 0.3524 0.036 Uiso 1 1 calc R
C38 C -0.0092(4) 0.0779(3) 0.38694(19) 0.0299(9) Uani 1 1 d .
H38A H 0.0310 0.0223 0.4281 0.036 Uiso 1 1 calc R
H38B H 0.0154 0.1491 0.3817 0.036 Uiso 1 1 calc R
C39 C 0.3776(4) -0.0779(3) 0.35675(17) 0.0261(8) Uani 1 1 d .
H39A H 0.4742 -0.0686 0.3382 0.031 Uiso 1 1 calc R
C40 C 0.3515(4) -0.0546(3) 0.42635(18) 0.0302(8) Uani 1 1 d .
H40A H 0.2581 -0.0650 0.4479 0.036 Uiso 1 1 calc R
H40B H 0.3441 0.0267 0.4230 0.036 Uiso 1 1 calc R
C41 C 0.4758(4) -0.1372(3) 0.46921(19) 0.0321(9) Uani 1 1 d .
H41A H 0.5678 -0.1224 0.4495 0.039 Uiso 1 1 calc R
H41B H 0.4549 -0.1220 0.5146 0.039 Uiso 1 1 calc R
C42 C 0.4940(4) -0.2633(3) 0.4739(2) 0.0359(10) Uani 1 1 d .
H42A H 0.5781 -0.3148 0.4999 0.043 Uiso 1 1 calc R
H42B H 0.4056 -0.2802 0.4976 0.043 Uiso 1 1 calc R
C43 C 0.5185(5) -0.2877(3) 0.4054(2) 0.0401(10) Uani 1 1 d .
H43A H 0.5238 -0.3688 0.4096 0.048 Uiso 1 1 calc R
H43B H 0.6130 -0.2795 0.3839 0.048 Uiso 1 1 calc R
C44 C 0.3972(5) -0.2055(3) 0.3617(2) 0.0392(10) Uani 1 1 d .
H44A H 0.3046 -0.2201 0.3806 0.047 Uiso 1 1 calc R
H44B H 0.4202 -0.2212 0.3164 0.047 Uiso 1 1 calc R
C45 C 0.8781(4) 0.1418(3) 0.0174(2) 0.0343(9) Uani 1 1 d .
H45A H 0.9005 0.1300 -0.0268 0.041 Uiso 1 1 calc R
C46 C 0.8130(4) 0.0729(3) 0.0653(2) 0.0349(9) Uani 1 1 d .
H46A H 0.7910 0.0131 0.0543 0.042 Uiso 1 1 calc R
C47 C 0.7793(4) 0.0903(3) 0.1294(2) 0.0354(9) Uani 1 1 d .
H47A H 0.7334 0.0431 0.1625 0.043 Uiso 1 1 calc R
C48 C 0.8125(4) 0.1767(3) 0.14553(19) 0.0331(9) Uani 1 1 d .
H48A H 0.7902 0.1884 0.1897 0.040 Uiso 1 1 calc R
C49 C 0.8777(4) 0.2455(3) 0.09748(19) 0.0322(9) Uani 1 1 d .
H49A H 0.8998 0.3053 0.1085 0.039 Uiso 1 1 calc R
C50 C 0.9111(4) 0.2284(3) 0.03342(19) 0.0338(9) Uani 1 1 d .
H50A H 0.9567 0.2758 0.0004 0.041 Uiso 1 1 calc R

loop_
_atom_site_aniso_label
_atom_site_aniso_U_11
_atom_site_aniso_U_22
_atom_site_aniso_U_33
_atom_site_aniso_U_23
_atom_site_aniso_U_13
_atom_site_aniso_U_12
Ru1 0.01428(15) 0.01924(15) 0.02740(17) -0.00285(11) -0.00436(11) -0.00403(11)
Cl1 0.0174(4) 0.0242(5) 0.0376(5) -0.0035(4) -0.0044(4) -0.0045(4)
Cl2 0.0163(4) 0.0236(4) 0.0305(5) -0.0047(4) -0.0046(3) -0.0049(4)
P1 0.0181(5) 0.0215(5) 0.0277(5) -0.0032(4) -0.0047(4) -0.0056(4)
P2 0.0155(5) 0.0196(5) 0.0292(5) -0.0037(4) -0.0032(4) -0.0036(4)
C1 0.0193(19) 0.0185(18) 0.041(2) 0.0008(15) -0.0074(16) -0.0087(15)
C2 0.0217(19) 0.0186(18) 0.032(2) -0.0030(15) -0.0051(16) -0.0075(15)
C3 0.031(2) 0.028(2) 0.033(2) -0.0018(16) -0.0095(17) -0.0115(17)
C4 0.036(2) 0.029(2) 0.031(2) -0.0026(17) -0.0062(18) -0.0111(18)
C5 0.035(2) 0.0234(19) 0.032(2) -0.0073(16) 0.0013(17) -0.0122(17)
C6 0.028(2) 0.030(2) 0.040(2) -0.0119(17) -0.0058(18) -0.0035(17)
C7 0.030(2) 0.030(2) 0.037(2) -0.0095(17) -0.0094(18) -0.0036(17)
C8 0.042(3) 0.035(2) 0.039(2) -0.0071(18) 0.0034(19) -0.016(2)
C9 0.0219(19) 0.0204(18) 0.031(2) -0.0018(15) -0.0023(16) -0.0052(15)
C10 0.032(2) 0.043(2) 0.038(2) -0.0088(19) -0.0046(19) 0.005(2)
C11 0.037(3) 0.046(3) 0.035(2) -0.0106(19) 0.003(2) 0.007(2)
C12 0.065(3) 0.028(2) 0.035(2) -0.0131(18) 0.000(2) -0.009(2)
C13 0.042(3) 0.045(2) 0.031(2) -0.0085(18) -0.0059(18) -0.020(2)
C14 0.028(2) 0.040(2) 0.033(2) -0.0112(18) -0.0012(17) -0.0148(18)
C15 0.0215(19) 0.0215(18) 0.035(2) -0.0054(15) -0.0032(16) -0.0085(15)
C16 0.029(2) 0.0224(19) 0.038(2) -0.0032(16) -0.0068(17) -0.0033(17)
C17 0.028(2) 0.032(2) 0.042(2) -0.0118(18) 0.0043(18) -0.0091(18)
C18 0.020(2) 0.025(2) 0.049(2) -0.0096(17) -0.0058(17) -0.0007(16)
C19 0.027(2) 0.026(2) 0.042(2) -0.0040(17) -0.0122(18) 0.0010(17)
C20 0.028(2) 0.0223(19) 0.037(2) -0.0040(16) -0.0046(17) 0.0018(16)
C21 0.0194(19) 0.0212(18) 0.034(2) -0.0020(15) -0.0035(16) -0.0062(15)
C22 0.029(2) 0.029(2) 0.040(2) -0.0008(17) -0.0086(18) -0.0141(18)
C23 0.027(2) 0.030(2) 0.056(3) -0.0031(19) -0.0042(19) -0.0157(18)
C24 0.021(2) 0.028(2) 0.057(3) -0.0074(19) -0.0114(18) -0.0077(17)
C25 0.025(2) 0.038(2) 0.046(2) -0.0056(19) -0.0137(18) -0.0093(18)
C26 0.025(2) 0.038(2) 0.037(2) -0.0040(17) -0.0060(17) -0.0151(18)
C27 0.0177(18) 0.0192(18) 0.033(2) -0.0056(15) -0.0021(15) -0.0035(15)
C28 0.022(2) 0.049(3) 0.040(2) -0.0183(19) 0.0015(17) -0.0092(19)
C29 0.023(2) 0.039(2) 0.043(2) -0.0172(19) 0.0055(18) -0.0103(18)
C30 0.048(3) 0.033(2) 0.035(2) -0.0125(18) 0.003(2) -0.004(2)
C31 0.037(3) 0.049(3) 0.039(2) -0.019(2) -0.016(2) 0.008(2)
C32 0.028(2) 0.043(2) 0.036(2) -0.0158(19) -0.0082(18) 0.0065(19)
C33 0.0163(18) 0.0229(18) 0.031(2) -0.0029(15) -0.0023(15) -0.0044(15)
C34 0.023(2) 0.026(2) 0.044(2) -0.0120(17) 0.0018(17) -0.0093(17)
C35 0.027(2) 0.031(2) 0.047(2) -0.0108(18) -0.0026(18) -0.0145(18)
C36 0.0200(19) 0.029(2) 0.038(2) -0.0038(17) -0.0025(16) -0.0099(16)
C37 0.021(2) 0.027(2) 0.041(2) -0.0073(17) 0.0037(17) -0.0093(16)
C38 0.023(2) 0.034(2) 0.038(2) -0.0125(17) 0.0021(17) -0.0132(17)
C39 0.0174(19) 0.0225(18) 0.034(2) -0.0007(15) -0.0052(15) -0.0043(15)
C40 0.027(2) 0.0238(19) 0.035(2) -0.0030(16) -0.0062(17) -0.0040(16)
C41 0.024(2) 0.033(2) 0.035(2) -0.0012(17) -0.0089(17) -0.0075(17)
C42 0.023(2) 0.029(2) 0.048(3) 0.0081(18) -0.0127(18) -0.0076(17)
C43 0.036(2) 0.028(2) 0.051(3) -0.0056(19) -0.017(2) -0.0019(19)
C44 0.042(3) 0.023(2) 0.050(3) -0.0040(18) -0.020(2) -0.0030(19)
C45 0.029(2) 0.034(2) 0.035(2) -0.0088(18) -0.0077(18) -0.0014(18)
C46 0.024(2) 0.027(2) 0.054(3) -0.0102(18) -0.0097(19) -0.0051(17)
C47 0.018(2) 0.033(2) 0.043(2) 0.0032(18) -0.0066(17) -0.0007(17)
C48 0.021(2) 0.038(2) 0.031(2) -0.0056(17) -0.0068(16) 0.0009(17)
C49 0.025(2) 0.030(2) 0.040(2) -0.0066(17) -0.0109(17) -0.0054(17)
C50 0.026(2) 0.036(2) 0.036(2) 0.0011(17) -0.0078(17) -0.0112(18)

loop_
_atom_type_symbol
_atom_type_description
_atom_type_scat_dispersion_real
_atom_type_scat_dispersion_imag
_atom_type_scat_source
C C 0.0033 0.0016 'International Tables Vol C Tables 4.2.6.8 and 6.1.1.4'
H H 0.0000 0.0000 'International Tables Vol C Tables 4.2.6.8 and 6.1.1.4'
P P 0.1023 0.0942 'International Tables Vol C Tables 4.2.6.8 and 6.1.1.4'
Cl Cl 0.1484 0.1585 'International Tables Vol C Tables 4.2.6.8 and 6.1.1.4'
Ru Ru -1.2594 0.8363 'International Tables Vol C Tables 4.2.6.8 and 6.1.1.4'

loop_
_geom_angle_atom_site_label_1
_geom_angle_atom_site_label_2
_geom_angle_atom_site_label_3
_geom_angle
C1 Ru1 Cl2 103.36(11)
C1 Ru1 Cl1 88.67(11)
Cl2 Ru1 Cl1 167.94(3)
C1 Ru1 P1 99.03(10)
Cl2 Ru1 P1 88.90(3)
Cl1 Ru1 P1 90.14(3)
C1 Ru1 P2 97.51(10)
Cl2 Ru1 P2 89.94(3)
Cl1 Ru1 P2 87.52(3)
P1 Ru1 P2 163.23(3)
C15 P1 C9 103.35(16)
C15 P1 C21 110.67(16)
C9 P1 C21 104.03(16)
C15 P1 Ru1 115.24(11)
C9 P1 Ru1 109.26(11)
C21 P1 Ru1 113.20(11)
C39 P2 C33 111.05(16)
C39 P2 C27 102.53(16)
C33 P2 C27 103.44(15)
C39 P2 Ru1 116.63(11)
C33 P2 Ru1 111.98(11)
C27 P2 Ru1 109.96(11)
C2 C1 Ru1 137.6(3)
C2 C1 H1A 111.2
Ru1 C1 H1A 111.2
C3 C2 C7 116.4(3)
C3 C2 C1 117.9(3)
C7 C2 C1 125.7(3)
C4 C3 C2 122.6(4)
C4 C3 H3A 118.7
C2 C3 H3A 118.7
C3 C4 C5 120.9(4)
C3 C4 H4A 119.6
C5 C4 H4A 119.6
C4 C5 C6 117.5(3)
C4 C5 C8 120.6(3)
C6 C5 C8 121.9(4)
C7 C6 C5 121.9(4)
C7 C6 H6A 119.0
C5 C6 H6A 119.0
C6 C7 C2 120.7(4)
C6 C7 H7A 119.6
C2 C7 H7A 119.6
C5 C8 H8A 109.5
C5 C8 H8B 109.5
H8A C8 H8B 109.5
C5 C8 H8C 109.5
H8A C8 H8C 109.5
H8B C8 H8C 109.5
C10 C9 C14 109.9(3)
C10 C9 P1 112.7(3)
C14 C9 P1 112.3(2)
C10 C9 H9A 107.2
C14 C9 H9A 107.2
P1 C9 H9A 107.2
C11 C10 C9 110.5(3)
C11 C10 H10A 109.6
C9 C10 H10A 109.6
C11 C10 H10B 109.6
C9 C10 H10B 109.6
H10A C10 H10B 108.1
C12 C11 C10 112.3(4)
C12 C11 H11A 109.1
C10 C11 H11A 109.1
C12 C11 H11B 109.1
C10 C11 H11B 109.1
H11A C11 H11B 107.9
C11 C12 C13 109.9(3)
C11 C12 H12A 109.7
C13 C12 H12A 109.7
C11 C12 H12B 109.7
C13 C12 H12B 109.7
H12A C12 H12B 108.2
C14 C13 C12 110.3(3)
C14 C13 H13A 109.6
C12 C13 H13A 109.6
C14 C13 H13B 109.6
C12 C13 H13B 109.6
H13A C13 H13B 108.1
C13 C14 C9 111.1(3)
C13 C14 H14A 109.4
C9 C14 H14A 109.4
C13 C14 H14B 109.4
C9 C14 H14B 109.4
H14A C14 H14B 108.0
C16 C15 C20 108.8(3)
C16 C15 P1 113.3(2)
C20 C15 P1 118.1(2)
C16 C15 H15A 105.1
C20 C15 H15A 105.1
P1 C15 H15A 105.1
C17 C16 C15 110.5(3)
C17 C16 H16A 109.5
C15 C16 H16A 109.5
C17 C16 H16B 109.5
C15 C16 H16B 109.5
H16A C16 H16B 108.1
C16 C17 C18 111.8(3)
C16 C17 H17A 109.3
C18 C17 H17A 109.3
C16 C17 H17B 109.3
C18 C17 H17B 109.3
H17A C17 H17B 107.9
C19 C18 C17 111.1(3)
C19 C18 H18A 109.4
C17 C18 H18A 109.4
C19 C18 H18B 109.4
C17 C18 H18B 109.4
H18A C18 H18B 108.0
C18 C19 C20 112.0(3)
C18 C19 H19A 109.2
C20 C19 H19A 109.2
C18 C19 H19B 109.2
C20 C19 H19B 109.2
H19A C19 H19B 107.9
C19 C20 C15 110.0(3)
C19 C20 H20A 109.7
C15 C20 H20A 109.7
C19 C20 H20B 109.7
C15 C20 H20B 109.7
H20A C20 H20B 108.2
C26 C21 C22 110.1(3)
C26 C21 P1 114.8(2)
C22 C21 P1 116.4(2)
C26 C21 H21A 104.7
C22 C21 H21A 104.7
P1 C21 H21A 104.7
C23 C22 C21 109.4(3)
C23 C22 H22A 109.8
C21 C22 H22A 109.8
C23 C22 H22B 109.8
C21 C22 H22B 109.8
H22A C22 H22B 108.2
C24 C23 C22 112.2(3)
C24 C23 H23A 109.2
C22 C23 H23A 109.2
C24 C23 H23B 109.2
C22 C23 H23B 109.2
H23A C23 H23B 107.9
C23 C24 C25 111.1(3)
C23 C24 H24A 109.4
C25 C24 H24A 109.4
C23 C24 H24B 109.4
C25 C24 H24B 109.4
H24A C24 H24B 108.0
C24 C25 C26 111.9(3)
C24 C25 H25A 109.2
C26 C25 H25A 109.2
C24 C25 H25B 109.2
C26 C25 H25B 109.2
H25A C25 H25B 107.9
C25 C26 C21 110.7(3)
C25 C26 H26A 109.5
C21 C26 H26A 109.5
C25 C26 H26B 109.5
C21 C26 H26B 109.5
H26A C26 H26B 108.1
C32 C27 C28 110.2(3)
C32 C27 P2 112.8(2)
C28 C27 P2 113.5(2)
C32 C27 H27A 106.6
C28 C27 H27A 106.6
P2 C27 H27A 106.6
C29 C28 C27 110.8(3)
C29 C28 H28A 109.5
C27 C28 H28A 109.5
C29 C28 H28B 109.5
C27 C28 H28B 109.5
H28A C28 H28B 108.1
C28 C29 C30 112.2(3)
C28 C29 H29A 109.2
C30 C29 H29A 109.2
C28 C29 H29B 109.2
C30 C29 H29B 109.2
H29A C29 H29B 107.9
C31 C30 C29 110.7(3)
C31 C30 H30A 109.5
C29 C30 H30A 109.5
C31 C30 H30B 109.5
C29 C30 H30B 109.5
H30A C30 H30B 108.1
C30 C31 C32 112.0(4)
C30 C31 H31A 109.2
C32 C31 H31A 109.2
C30 C31 H31B 109.2
C32 C31 H31B 109.2
H31A C31 H31B 107.9
C27 C32 C31 110.3(3)
C27 C32 H32A 109.6
C31 C32 H32A 109.6
C27 C32 H32B 109.6
C31 C32 H32B 109.6
H32A C32 H32B 108.1
C34 C33 C38 109.0(3)
C34 C33 P2 120.7(2)
C38 C33 P2 113.0(2)
C34 C33 H33A 104.1
C38 C33 H33A 104.1
P2 C33 H33A 104.1
C35 C34 C33 108.5(3)
C35 C34 H34A 110.0
C33 C34 H34A 110.0
C35 C34 H34B 110.0
C33 C34 H34B 110.0
H34A C34 H34B 108.4
C36 C35 C34 112.2(3)
C36 C35 H35A 109.2
C34 C35 H35A 109.2
C36 C35 H35B 109.2
C34 C35 H35B 109.2
H35A C35 H35B 107.9
C37 C36 C35 111.2(3)
C37 C36 H36A 109.4
C35 C36 H36A 109.4
C37 C36 H36B 109.4
C35 C36 H36B 109.4
H36A C36 H36B 108.0
C36 C37 C38 111.5(3)
C36 C37 H37A 109.3
C38 C37 H37A 109.3
C36 C37 H37B 109.3
C38 C37 H37B 109.3
H37A C37 H37B 108.0
C37 C38 C33 109.5(3)
C37 C38 H38A 109.8
C33 C38 H38A 109.8
C37 C38 H38B 109.8
C33 C38 H38B 109.8
H38A C38 H38B 108.2
C40 C39 C44 109.8(3)
C40 C39 P2 114.0(2)
C44 C39 P2 115.0(2)
C40 C39 H39A 105.7
C44 C39 H39A 105.7
P2 C39 H39A 105.7
C39 C40 C41 110.9(3)
C39 C40 H40A 109.5
C41 C40 H40A 109.5
C39 C40 H40B 109.5
C41 C40 H40B 109.5
H40A C40 H40B 108.0
C42 C41 C40 111.1(3)
C42 C41 H41A 109.4
C40 C41 H41A 109.4
C42 C41 H41B 109.4
C40 C41 H41B 109.4
H41A C41 H41B 108.0
C43 C42 C41 110.7(3)
C43 C42 H42A 109.5
C41 C42 H42A 109.5
C43 C42 H42B 109.5
C41 C42 H42B 109.5
H42A C42 H42B 108.1
C42 C43 C44 111.8(3)
C42 C43 H43A 109.3
C44 C43 H43A 109.3
C42 C43 H43B 109.3
C44 C43 H43B 109.3
H43A C43 H43B 107.9
C43 C44 C39 111.7(3)
C43 C44 H44A 109.3
C39 C44 H44A 109.3
C43 C44 H44B 109.3
C39 C44 H44B 109.3
H44A C44 H44B 107.9
C46 C45 C50 120.0(4)
C46 C45 H45A 120.0
C50 C45 H45A 120.0
C45 C46 C47 120.2(4)
C45 C46 H46A 119.9
C47 C46 H46A 119.9
C46 C47 C48 119.8(4)
C46 C47 H47A 120.1
C48 C47 H47A 120.1
C49 C48 C47 119.9(4)
C49 C48 H48A 120.0
C47 C48 H48A 120.0
C48 C49 C50 120.3(4)
C48 C49 H49A 119.9
C50 C49 H49A 119.9
C49 C50 C45 119.8(4)
C49 C50 H50A 120.1
C45 C50 H50A 120.1

loop_
_geom_bond_atom_site_label_1
_geom_bond_atom_site_label_2
_geom_bond_distance
Ru1 C1 1.824(4)
Ru1 Cl2 2.3903(9)
Ru1 Cl1 2.3930(10)
Ru1 P1 2.4094(10)
Ru1 P2 2.4195(10)
P1 C15 1.851(4)
P1 C9 1.852(4)
P1 C21 1.853(3)
P2 C39 1.849(4)
P2 C33 1.849(3)
P2 C27 1.856(3)
C1 C2 1.475(5)
C1 H1A 0.9500
C2 C3 1.400(5)
C2 C7 1.402(5)
C3 C4 1.368(5)
C3 H3A 0.9500
C4 C5 1.385(5)
C4 H4A 0.9500
C5 C6 1.392(5)
C5 C8 1.496(5)
C6 C7 1.380(5)
C6 H6A 0.9500
C7 H7A 0.9500
C8 H8A 0.9800
C8 H8B 0.9800
C8 H8C 0.9800
C9 C10 1.529(5)
C9 C14 1.538(5)
C9 H9A 1.0000
C10 C11 1.523(5)
C10 H10A 0.9900
C10 H10B 0.9900
C11 C12 1.513(6)
C11 H11A 0.9900
C11 H11B 0.9900
C12 C13 1.528(6)
C12 H12A 0.9900
C12 H12B 0.9900
C13 C14 1.527(5)
C13 H13A 0.9900
C13 H13B 0.9900
C14 H14A 0.9900
C14 H14B 0.9900
C15 C16 1.526(5)
C15 C20 1.535(5)
C15 H15A 1.0000
C16 C17 1.526(5)
C16 H16A 0.9900
C16 H16B 0.9900
C17 C18 1.531(5)
C17 H17A 0.9900
C17 H17B 0.9900
C18 C19 1.510(5)
C18 H18A 0.9900
C18 H18B 0.9900
C19 C20 1.524(5)
C19 H19A 0.9900
C19 H19B 0.9900
C20 H20A 0.9900
C20 H20B 0.9900
C21 C26 1.525(5)
C21 C22 1.544(5)
C21 H21A 1.0000
C22 C23 1.523(5)
C22 H22A 0.9900
C22 H22B 0.9900
C23 C24 1.510(5)
C23 H23A 0.9900
C23 H23B 0.9900
C24 C25 1.511(5)
C24 H24A 0.9900
C24 H24B 0.9900
C25 C26 1.520(5)
C25 H25A 0.9900
C25 H25B 0.9900
C26 H26A 0.9900
C26 H26B 0.9900
C27 C32 1.523(5)
C27 C28 1.538(5)
C27 H27A 1.0000
C28 C29 1.515(5)
C28 H28A 0.9900
C28 H28B 0.9900
C29 C30 1.519(6)
C29 H29A 0.9900
C29 H29B 0.9900
C30 C31 1.509(6)
C30 H30A 0.9900
C30 H30B 0.9900
C31 C32 1.528(5)
C31 H31A 0.9900
C31 H31B 0.9900
C32 H32A 0.9900
C32 H32B 0.9900
C33 C34 1.532(5)
C33 C38 1.534(5)
C33 H33A 1.0000
C34 C35 1.532(5)
C34 H34A 0.9900
C34 H34B 0.9900
C35 C36 1.521(5)
C35 H35A 0.9900
C35 H35B 0.9900
C36 C37 1.514(5)
C36 H36A 0.9900
C36 H36B 0.9900
C37 C38 1.522(5)
C37 H37A 0.9900
C37 H37B 0.9900
C38 H38A 0.9900
C38 H38B 0.9900
C39 C40 1.521(5)
C39 C44 1.534(5)
C39 H39A 1.0000
C40 C41 1.530(5)
C40 H40A 0.9900
C40 H40B 0.9900
C41 C42 1.520(5)
C41 H41A 0.9900
C41 H41B 0.9900
C42 C43 1.504(6)
C42 H42A 0.9900
C42 H42B 0.9900
C43 C44 1.521(5)
C43 H43A 0.9900
C43 H43B 0.9900
C44 H44A 0.9900
C44 H44B 0.9900
C45 C46 1.373(5)
C45 C50 1.384(5)
C45 H45A 0.9500
C46 C47 1.380(5)
C46 H46A 0.9500
C47 C48 1.382(5)
C47 H47A 0.9500
C48 C49 1.374(5)
C48 H48A 0.9500
C49 C50 1.378(5)
C49 H49A 0.9500
C50 H50A 0.9500
